data_4128844
loop_
_publ_author_name
'Bhardwaj, Rajni M.'
'McMahon, Jennifer A.'
'Nyman, Jonas'
'Price, Louise S.'
'Konar, Sumit'
'Oswald, Iain D. H.'
'Pulham, Colin R.'
'Price, Sarah L.'
'Reutzel-Edens, Susan M'

_publ_section_title
;
 A Prolific Solvate Former, Galunisertib, under the Pressure of Crystal
 Structure Prediction, Produces Ten Diverse Polymorphs.
;
_journal_issue 35
_journal_name_full 'Journal of the American Chemical Society'
_journal_page_first 13887
_journal_page_last 13897
_journal_paper_doi 10.1021/jacs.9b06634
_journal_volume 141
_journal_year 2019
_chemical_formula_moiety 'C22 H19 N5 O'
_chemical_formula_sum 'C22 H19 N5 O'
_chemical_formula_weight 369.42
_space_group_crystal_system monoclinic
_space_group_IT_number 14
_space_group_name_Hall '-P 2yn'
_space_group_name_H-M_alt 'P 1 21/n 1'
_atom_sites_solution_hydrogens mixed
_audit_creation_method SHELXL-2016/6
_cell_angle_alpha 90
_cell_angle_beta 107.1120(17)
_cell_angle_gamma 90
_cell_formula_units_Z 4
_cell_length_a 10.7270(3)
_cell_length_b 14.4711(5)
_cell_length_c 12.7050(4)
_cell_measurement_reflns_used 5186
_cell_measurement_temperature 100(2)
_cell_measurement_theta_max 66.23
_cell_measurement_theta_min 4.75
_cell_volume 1884.91(10)
_computing_cell_refinement 'SAINT 7.46A (Bruker-AXS, 2011)'
_computing_data_collection 'APEX2 v2011.4.0 (Bruker-AXS, 2011)'
_computing_data_reduction 'SAINT 7.46A (Bruker-AXS, 2011)'
_computing_structure_refinement 'SHELXL-2016/6 (Sheldrick, 2016)'
_computing_structure_solution 'SHELXT (Sheldrick, 2015)'
_diffrn_ambient_temperature 100(2)
_diffrn_detector_area_resol_mean 10.4
_diffrn_measured_fraction_theta_full 0.981
_diffrn_measured_fraction_theta_max 0.981
_diffrn_measurement_device_type 'Bruker Photon 100 CMOS'
_diffrn_measurement_method '\f and \w scans'
_diffrn_radiation_monochromator 'Incoatec I\mS multilayer optics'
_diffrn_radiation_source 'I\mS micro-focus sealed tube'
_diffrn_radiation_type CuK\a
_diffrn_radiation_wavelength 1.54178
_diffrn_reflns_av_R_equivalents 0.1015
_diffrn_reflns_av_unetI/netI 0.0743
_diffrn_reflns_Laue_measured_fraction_full 0.981
_diffrn_reflns_Laue_measured_fraction_max 0.981
_diffrn_reflns_limit_h_max 12
_diffrn_reflns_limit_h_min -12
_diffrn_reflns_limit_k_max 17
_diffrn_reflns_limit_k_min -16
_diffrn_reflns_limit_l_max 15
_diffrn_reflns_limit_l_min -15
_diffrn_reflns_number 19870
_diffrn_reflns_point_group_measured_fraction_full 0.981
_diffrn_reflns_point_group_measured_fraction_max 0.981
_diffrn_reflns_theta_full 67.677
_diffrn_reflns_theta_max 67.677
_diffrn_reflns_theta_min 4.754
_diffrn_source 'I\mS micro-focus sealed tube'
_exptl_absorpt_coefficient_mu 0.670
_exptl_absorpt_correction_T_max 0.7530
_exptl_absorpt_correction_T_min 0.5334
_exptl_absorpt_correction_type multi-scan
_exptl_absorpt_process_details 'SADABS (Sheldrick, 2009)'
_exptl_crystal_colour colourless
_exptl_crystal_density_diffrn 1.302
_exptl_crystal_density_method 'not measured'
_exptl_crystal_description prismatic
_exptl_crystal_F_000 776
_exptl_crystal_size_max 0.250
_exptl_crystal_size_mid 0.200
_exptl_crystal_size_min 0.150
_refine_diff_density_max 0.222
_refine_diff_density_min -0.252
_refine_diff_density_rms 0.059
_refine_ls_extinction_coef 0.0042(7)
_refine_ls_extinction_expression Fc^*^=kFc[1+0.001xFc^2^\l^3^/sin(2\q)]^-1/4^
_refine_ls_extinction_method 'SHELXL-2016/6 (Sheldrick 2016)'
_refine_ls_goodness_of_fit_ref 1.088
_refine_ls_hydrogen_treatment mixed
_refine_ls_matrix_type full
_refine_ls_number_parameters 263
_refine_ls_number_reflns 3340
_refine_ls_number_restraints 79
_refine_ls_restrained_S_all 1.075
_refine_ls_R_factor_all 0.0632
_refine_ls_R_factor_gt 0.0521
_refine_ls_shift/su_max 0.000
_refine_ls_shift/su_mean 0.000
_refine_ls_structure_factor_coef Fsqd
_refine_ls_weighting_details 'w=1/[\s^2^(Fo^2^)+(0.0802P)^2^+0.3015P] where P=(Fo^2^+2Fc^2^)/3'
_refine_ls_weighting_scheme calc
_refine_ls_wR_factor_gt 0.1391
_refine_ls_wR_factor_ref 0.1489
_reflns_Friedel_coverage 0.000
_reflns_number_gt 2744
_reflns_number_total 3340
_reflns_threshold_expression 'I > 2\s(I)'
_cod_data_source_file ja9b06634_si_001.cif
_cod_data_source_block Galunisertib_FORM_VI
_cod_original_sg_symbol_H-M 'P 21/n'
_cod_database_code 4128844
_shelx_shelxl_version_number 2016/6
_shelx_space_group_comment
;
The symmetry employed for this shelxl refinement is uniquely defined
by the following loop, which should always be used as a source of
symmetry information in preference to the above space-group names.
They are only intended as comments.
;
_shelx_estimated_absorpt_t_min 0.850
_shelx_estimated_absorpt_t_max 0.906

loop_
_space_group_symop_operation_xyz
'x, y, z'
'-x+1/2, y+1/2, -z+1/2'
'-x, -y, -z'
'x-1/2, -y-1/2, z-1/2'

loop_
_atom_site_label
_atom_site_type_symbol
_atom_site_fract_x
_atom_site_fract_y
_atom_site_fract_z
_atom_site_U_iso_or_equiv
_atom_site_adp_type
_atom_site_occupancy
_atom_site_site_symmetry_order
_atom_site_calc_flag
_atom_site_refinement_flags_posn
_atom_site_refinement_flags_adp
O1 O 0.29861(15) 0.43903(11) 0.94047(11) 0.0360(4) Uani 1 1 d . U
N3 N 0.59172(14) 0.40513(11) 0.45477(12) 0.0229(4) Uani 1 1 d . U
N2 N 0.50241(14) 0.43037(11) 0.36016(12) 0.0227(4) Uani 1 1 d . U
N4 N 0.16133(15) 0.40360(11) 0.32161(12) 0.0238(4) Uani 1 1 d . U
N5 N 0.41980(15) 0.50438(11) 0.84207(13) 0.0237(4) Uani 1 1 d . U
N1 N 0.11608(16) 0.16881(11) 0.53321(13) 0.0286(4) Uani 1 1 d . U
C11 C 0.39138(17) 0.39175(13) 0.36866(14) 0.0214(4) Uani 1 1 d . U
C10 C 0.41244(17) 0.34270(12) 0.46995(14) 0.0208(4) Uani 1 1 d . U
C15 C 0.54422(18) 0.35504(13) 0.52271(14) 0.0222(4) Uani 1 1 d . U
C4 C 0.27420(18) 0.29473(12) 0.59426(15) 0.0226(4) Uani 1 1 d . U
C5 C 0.32674(18) 0.36262(13) 0.67629(15) 0.0231(4) Uani 1 1 d . U
H12 H 0.393305 0.402793 0.668078 0.028 Uiso 1 1 calc R U
C3 C 0.31635(17) 0.28218(13) 0.49868(14) 0.0229(4) Uani 1 1 d . U
C16 C 0.26597(17) 0.40432(12) 0.28343(15) 0.0212(4) Uani 1 1 d . U
C6 C 0.28311(18) 0.37115(13) 0.76694(15) 0.0239(4) Uani 1 1 d . U
C9 C 0.17242(18) 0.23638(13) 0.60682(15) 0.0258(4) Uani 1 1 d . U
C21 C 0.33451(18) 0.44117(13) 0.85671(15) 0.0252(4) Uani 1 1 d . U
C20 C 0.25507(18) 0.41551(13) 0.17205(15) 0.0249(4) Uani 1 1 d . U
H26 H 0.330341 0.416790 0.147167 0.030 Uiso 1 1 calc R U
C18 C 0.02383(19) 0.42208(13) 0.13710(16) 0.0280(5) Uani 1 1 d . U
H24 H -0.061608 0.427359 0.087552 0.034 Uiso 1 1 calc R U
C19 C 0.13122(19) 0.42473(14) 0.09867(16) 0.0288(5) Uani 1 1 d . U
H25 H 0.120488 0.432832 0.022305 0.035 Uiso 1 1 calc R U
C2 C 0.26109(18) 0.21133(13) 0.42865(15) 0.0255(4) Uani 1 1 d . U
H9 H 0.289774 0.199174 0.366033 0.031 Uiso 1 1 calc R U
C17 C 0.04228(18) 0.41156(13) 0.24959(16) 0.0259(4) Uani 1 1 d . U
C14 C 0.65021(18) 0.33476(14) 0.62614(16) 0.0276(5) Uani 1 1 d . U
H19A H 0.647912 0.269434 0.648647 0.033 Uiso 1 1 calc R U
H19B H 0.644401 0.375497 0.687114 0.033 Uiso 1 1 calc R U
C1 C 0.1627(2) 0.15685(14) 0.44887(16) 0.0290(5) Uani 1 1 d . U
H8 H 0.127330 0.108211 0.398765 0.035 Uiso 1 1 calc R U
C7 C 0.18209(19) 0.31200(14) 0.77839(16) 0.0291(5) Uani 1 1 d . U
H4 H 0.152318 0.317277 0.841553 0.035 Uiso 1 1 calc R U
C12 C 0.73187(17) 0.42368(14) 0.49375(16) 0.0266(5) Uani 1 1 d . U
H17A H 0.750086 0.488530 0.518263 0.032 Uiso 1 1 calc R U
H17B H 0.774868 0.409772 0.436482 0.032 Uiso 1 1 calc R U
C8 C 0.12743(19) 0.24782(14) 0.69989(16) 0.0282(5) Uani 1 1 d . U
H5 H 0.058131 0.210273 0.707883 0.034 Uiso 1 1 calc R U
C13 C 0.77434(19) 0.35564(15) 0.59115(18) 0.0342(5) Uani 1 1 d . U
H18A H 0.842710 0.383651 0.652966 0.041 Uiso 1 1 calc R U
H18B H 0.809263 0.298136 0.568391 0.041 Uiso 1 1 calc R U
C22 C -0.0698(2) 0.40885(17) 0.29771(19) 0.0370(5) Uani 1 1 d . U
H27A H -0.064364 0.352529 0.341668 0.056 Uiso 1 1 calc R U
H27B H -0.152175 0.409173 0.238105 0.056 Uiso 1 1 calc R U
H27C H -0.066049 0.463068 0.344754 0.056 Uiso 1 1 calc R U
H1A H 0.444(2) 0.5498(19) 0.895(2) 0.041(6) Uiso 1 1 d . .
H1B H 0.438(2) 0.5127(15) 0.7732(19) 0.028(5) Uiso 1 1 d . .

loop_
_atom_site_aniso_label
_atom_site_aniso_U_11
_atom_site_aniso_U_22
_atom_site_aniso_U_33
_atom_site_aniso_U_23
_atom_site_aniso_U_13
_atom_site_aniso_U_12
O1 0.0442(9) 0.0406(9) 0.0319(8) -0.0056(6) 0.0246(7) -0.0086(7)
N3 0.0201(8) 0.0244(9) 0.0251(8) 0.0012(6) 0.0079(6) -0.0008(6)
N2 0.0213(8) 0.0247(9) 0.0232(8) 0.0005(6) 0.0083(6) -0.0005(6)
N4 0.0215(8) 0.0241(9) 0.0276(8) 0.0009(6) 0.0098(6) -0.0004(6)
N5 0.0272(9) 0.0205(9) 0.0265(8) -0.0016(7) 0.0126(6) -0.0020(7)
N1 0.0291(9) 0.0263(9) 0.0304(8) 0.0015(7) 0.0088(7) -0.0064(7)
C11 0.0218(9) 0.0204(9) 0.0244(9) -0.0012(7) 0.0103(7) -0.0007(7)
C10 0.0225(9) 0.0192(10) 0.0221(9) -0.0002(7) 0.0087(7) -0.0016(7)
C15 0.0241(9) 0.0190(10) 0.0246(9) 0.0002(7) 0.0090(7) -0.0003(7)
C4 0.0224(9) 0.0192(10) 0.0261(9) 0.0045(7) 0.0071(7) 0.0011(7)
C5 0.0218(9) 0.0219(10) 0.0268(9) 0.0042(7) 0.0090(7) -0.0004(7)
C3 0.0223(9) 0.0221(10) 0.0235(9) 0.0045(7) 0.0056(7) 0.0011(7)
C16 0.0212(9) 0.0175(9) 0.0260(9) 0.0001(7) 0.0089(7) -0.0025(7)
C6 0.0243(9) 0.0224(10) 0.0266(9) 0.0026(7) 0.0098(7) 0.0011(8)
C9 0.0260(10) 0.0207(10) 0.0312(10) 0.0044(8) 0.0095(8) -0.0028(8)
C21 0.0256(10) 0.0253(10) 0.0268(9) 0.0016(7) 0.0110(8) 0.0023(8)
C20 0.0249(10) 0.0262(11) 0.0259(9) 0.0025(7) 0.0109(7) -0.0026(8)
C18 0.0233(10) 0.0265(11) 0.0322(10) 0.0047(8) 0.0050(8) 0.0009(8)
C19 0.0310(10) 0.0307(11) 0.0239(9) 0.0055(8) 0.0069(8) 0.0000(8)
C2 0.0290(10) 0.0243(10) 0.0240(9) 0.0006(7) 0.0091(7) -0.0029(8)
C17 0.0219(9) 0.0255(11) 0.0313(10) 0.0010(8) 0.0093(8) -0.0004(7)
C14 0.0277(10) 0.0252(11) 0.0292(10) 0.0038(8) 0.0071(8) -0.0008(8)
C1 0.0330(11) 0.0245(11) 0.0277(9) -0.0007(8) 0.0059(8) -0.0064(8)
C7 0.0323(11) 0.0270(11) 0.0338(10) 0.0031(8) 0.0187(8) -0.0010(8)
C12 0.0171(9) 0.0303(11) 0.0337(10) -0.0003(8) 0.0094(8) -0.0011(7)
C8 0.0274(10) 0.0258(11) 0.0356(10) 0.0024(8) 0.0158(8) -0.0056(8)
C13 0.0228(10) 0.0369(12) 0.0396(11) 0.0019(9) 0.0041(8) 0.0013(9)
C22 0.0249(11) 0.0467(14) 0.0432(12) 0.0027(10) 0.0158(9) 0.0019(9)

loop_
_atom_type_symbol
_atom_type_description
_atom_type_scat_dispersion_real
_atom_type_scat_dispersion_imag
_atom_type_scat_source
C C 0.0181 0.0091 'International Tables Vol C Tables 4.2.6.8 and 6.1.1.4'
H H 0.0000 0.0000 'International Tables Vol C Tables 4.2.6.8 and 6.1.1.4'
N N 0.0311 0.0180 'International Tables Vol C Tables 4.2.6.8 and 6.1.1.4'
O O 0.0492 0.0322 'International Tables Vol C Tables 4.2.6.8 and 6.1.1.4'

loop_
_geom_angle_atom_site_label_1
_geom_angle_atom_site_label_2
_geom_angle_atom_site_label_3
_geom_angle
C15 N3 N2 114.61(15)
C15 N3 C12 115.45(15)
N2 N3 C12 129.94(15)
C11 N2 N3 103.24(14)
C17 N4 C16 118.76(16)
C1 N1 C9 116.91(16)
N2 C11 C10 111.64(16)
N2 C11 C16 121.91(16)
C10 C11 C16 126.40(16)
C15 C10 C11 103.90(15)
C15 C10 C3 130.01(16)
C11 C10 C3 125.46(16)
N3 C15 C10 106.60(15)
N3 C15 C14 109.79(16)
C10 C15 C14 143.60(17)
C5 C4 C9 118.58(17)
C5 C4 C3 123.72(16)
C9 C4 C3 117.70(17)
C6 C5 C4 121.22(17)
C2 C3 C4 117.54(17)
C2 C3 C10 118.83(16)
C4 C3 C10 123.61(16)
N4 C16 C20 122.42(17)
N4 C16 C11 114.38(15)
C20 C16 C11 123.19(16)
C5 C6 C7 119.40(17)
C5 C6 C21 123.95(17)
C7 C6 C21 116.65(16)
N1 C9 C8 117.78(16)
N1 C9 C4 123.15(17)
C8 C9 C4 119.07(17)
O1 C21 N5 122.27(18)
O1 C21 C6 119.95(17)
N5 C21 C6 117.78(16)
C19 C20 C16 118.10(17)
C19 C18 C17 119.06(18)
C18 C19 C20 119.64(18)
C3 C2 C1 120.45(17)
N4 C17 C18 121.99(17)
N4 C17 C22 115.88(17)
C18 C17 C22 122.13(18)
C15 C14 C13 101.84(15)
N1 C1 C2 124.12(18)
C8 C7 C6 120.82(17)
N3 C12 C13 100.73(15)
C7 C8 C9 120.88(17)
C12 C13 C14 106.16(15)

loop_
_geom_bond_atom_site_label_1
_geom_bond_atom_site_label_2
_geom_bond_distance
O1 C21 1.234(2)
N3 C15 1.338(2)
N3 N2 1.348(2)
N3 C12 1.463(2)
N2 C11 1.348(2)
N4 C17 1.339(2)
N4 C16 1.348(2)
N5 C21 1.345(3)
N1 C1 1.321(3)
N1 C9 1.365(3)
C11 C10 1.428(3)
C11 C16 1.469(3)
C10 C15 1.386(3)
C10 C3 1.478(3)
C15 C14 1.492(3)
C4 C5 1.422(3)
C4 C9 1.426(3)
C4 C3 1.427(3)
C5 C6 1.370(3)
C3 C2 1.373(3)
C16 C20 1.395(3)
C6 C7 1.422(3)
C6 C21 1.504(3)
C9 C8 1.412(3)
C20 C19 1.387(3)
C18 C19 1.378(3)
C18 C17 1.392(3)
C2 C1 1.400(3)
C17 C22 1.501(3)
C14 C13 1.552(3)
C7 C8 1.363(3)
C12 C13 1.542(3)

loop_
_geom_torsion_atom_site_label_1
_geom_torsion_atom_site_label_2
_geom_torsion_atom_site_label_3
_geom_torsion_atom_site_label_4
_geom_torsion
C15 N3 N2 C11 -1.2(2)
C12 N3 N2 C11 178.40(18)
N3 N2 C11 C10 0.39(19)
N3 N2 C11 C16 178.04(16)
N2 C11 C10 C15 0.5(2)
C16 C11 C10 C15 -177.05(17)
N2 C11 C10 C3 -171.16(17)
C16 C11 C10 C3 11.3(3)
N2 N3 C15 C10 1.5(2)
C12 N3 C15 C10 -178.12(15)
N2 N3 C15 C14 -177.56(15)
C12 N3 C15 C14 2.8(2)
C11 C10 C15 N3 -1.1(2)
C3 C10 C15 N3 169.95(18)
C11 C10 C15 C14 177.4(3)
C3 C10 C15 C14 -11.5(4)
C9 C4 C5 C6 1.3(3)
C3 C4 C5 C6 -179.53(17)
C5 C4 C3 C2 177.24(17)
C9 C4 C3 C2 -3.6(3)
C5 C4 C3 C10 -4.7(3)
C9 C4 C3 C10 174.49(17)
C15 C10 C3 C2 -115.0(2)
C11 C10 C3 C2 54.3(3)
C15 C10 C3 C4 66.9(3)
C11 C10 C3 C4 -123.8(2)
C17 N4 C16 C20 1.8(3)
C17 N4 C16 C11 -177.86(16)
N2 C11 C16 N4 -149.00(17)
C10 C11 C16 N4 28.3(3)
N2 C11 C16 C20 31.4(3)
C10 C11 C16 C20 -151.32(19)
C4 C5 C6 C7 -1.0(3)
C4 C5 C6 C21 179.87(17)
C1 N1 C9 C8 -177.54(17)
C1 N1 C9 C4 2.0(3)
C5 C4 C9 N1 -179.57(17)
C3 C4 C9 N1 1.2(3)
C5 C4 C9 C8 0.0(3)
C3 C4 C9 C8 -179.25(17)
C5 C6 C21 O1 -173.45(18)
C7 C6 C21 O1 7.4(3)
C5 C6 C21 N5 6.2(3)
C7 C6 C21 N5 -172.94(17)
N4 C16 C20 C19 -1.0(3)
C11 C16 C20 C19 178.56(17)
C17 C18 C19 C20 1.0(3)
C16 C20 C19 C18 -0.4(3)
C4 C3 C2 C1 2.9(3)
C10 C3 C2 C1 -175.27(17)
C16 N4 C17 C18 -1.1(3)
C16 N4 C17 C22 179.15(17)
C19 C18 C17 N4 -0.2(3)
C19 C18 C17 C22 179.49(19)
N3 C15 C14 C13 -16.8(2)
C10 C15 C14 C13 164.6(3)
C9 N1 C1 C2 -2.9(3)
C3 C2 C1 N1 0.4(3)
C5 C6 C7 C8 -0.7(3)
C21 C6 C7 C8 178.51(18)
C15 N3 C12 C13 12.7(2)
N2 N3 C12 C13 -166.89(18)
C6 C7 C8 C9 2.0(3)
N1 C9 C8 C7 177.95(18)
C4 C9 C8 C7 -1.6(3)
N3 C12 C13 C14 -22.3(2)
C15 C14 C13 C12 24.1(2)
